data_4088664
loop_
_publ_author_name
'Wang, Chunhong'
'Xiang, Li'
'Leng, Xuebing'
'Chen, Yaofeng'

_publ_section_title
;
 Synthesis and Structure of Silicon-Bridged Boratabenzene Fluorenyl
 Rare-Earth Metal Complexes
;
_journal_issue 11
_journal_name_full Organometallics
_journal_page_first 1995
_journal_paper_doi 10.1021/acs.organomet.6b00282
_journal_volume 35
_journal_year 2016
_chemical_formula_moiety 'C37 H48 B La N2 O Si'
_chemical_formula_sum 'C37 H48 B La N2 O Si'
_chemical_formula_weight 714.58
_space_group_crystal_system tetragonal
_space_group_IT_number 82
_space_group_name_Hall 'I -4'
_space_group_name_H-M_alt 'I -4'
_atom_sites_solution_hydrogens geom
_audit_creation_date 2016-04-05
_audit_creation_method
;
Olex2 1.2
(compiled 2014.09.19 svn.r3010 for OlexSys, GUI svn.r4874)
;
_cell_angle_alpha 90
_cell_angle_beta 90
_cell_angle_gamma 90
_cell_formula_units_Z 8
_cell_length_a 20.555(5)
_cell_length_b 20.555(5)
_cell_length_c 16.443(4)
_cell_measurement_reflns_used 7202
_cell_measurement_temperature 140(2)
_cell_measurement_theta_max 24.630
_cell_measurement_theta_min 2.478
_cell_volume 6947(3)
_computing_cell_refinement 'SAINT v7.68A (Bruker, 2009)'
_computing_data_collection 'Bruker APEX2'
_computing_data_reduction 'SAINT v7.68A (Bruker, 2009)'
_computing_molecular_graphics 'Olex2 (Dolomanov et al., 2009)'
_computing_publication_material 'Olex2 (Dolomanov et al., 2009)'
_computing_structure_refinement 'ShelXL (Sheldrick, 2008)'
_computing_structure_solution 'SHELXS-97 (Sheldrick, 2008)'
_diffrn_ambient_temperature 140.15
_diffrn_measured_fraction_theta_full 0.983
_diffrn_measured_fraction_theta_max 1.000
_diffrn_measurement_device_type 'Bruker APEX-II CCD'
_diffrn_measurement_method '\f and \w scans'
_diffrn_radiation_monochromator graphite
_diffrn_radiation_type MoK\a
_diffrn_radiation_wavelength 0.71073
_diffrn_reflns_av_R_equivalents 0.0703
_diffrn_reflns_av_unetI/netI 0.0691
_diffrn_reflns_Laue_measured_fraction_full 0.983
_diffrn_reflns_Laue_measured_fraction_max 1.000
_diffrn_reflns_limit_h_max 24
_diffrn_reflns_limit_h_min -20
_diffrn_reflns_limit_k_max 23
_diffrn_reflns_limit_k_min -24
_diffrn_reflns_limit_l_max 19
_diffrn_reflns_limit_l_min -19
_diffrn_reflns_number 22072
_diffrn_reflns_point_group_measured_fraction_full 0.981
_diffrn_reflns_point_group_measured_fraction_max 0.998
_diffrn_reflns_theta_full 25.242
_diffrn_reflns_theta_max 25.080
_diffrn_reflns_theta_min 1.401
_diffrn_standards_number 0
_exptl_absorpt_coefficient_mu 1.295
_exptl_absorpt_correction_T_max 0.7456
_exptl_absorpt_correction_T_min 0.4856
_exptl_absorpt_correction_type multi-scan
_exptl_absorpt_process_details
;
SADABS-2008/1 (Bruker,2008) was used for absorption correction.
wR2(int) was 0.1162 before and 0.0897 after correction.
The Ratio of minimum to maximum transmission is 0.6513.
The \l/2 correction factor is 0.0015.
;
_exptl_crystal_colour yellow
_exptl_crystal_colour_primary yellow
_exptl_crystal_density_diffrn 1.366
_exptl_crystal_density_method 'not measured'
_exptl_crystal_description block
_exptl_crystal_F_000 2944
_exptl_crystal_size_max 0.3
_exptl_crystal_size_mid 0.22
_exptl_crystal_size_min 0.18
_platon_squeeze_details
;

;
_refine_diff_density_max 1.706
_refine_diff_density_min -1.174
_refine_diff_density_rms 0.117
_refine_ls_abs_structure_details
;
 Flack x determined using 1963 quotients [(I+)-(I-)]/[(I+)+(I-)]
 (Parsons and Flack (2004), Acta Cryst. A60, s61).
;
_refine_ls_abs_structure_Flack 0.004(19)
_refine_ls_extinction_method none
_refine_ls_goodness_of_fit_ref 1.071
_refine_ls_hydrogen_treatment constr
_refine_ls_matrix_type full
_refine_ls_number_parameters 394
_refine_ls_number_reflns 6166
_refine_ls_number_restraints 0
_refine_ls_restrained_S_all 1.071
_refine_ls_R_factor_all 0.0809
_refine_ls_R_factor_gt 0.0551
_refine_ls_shift/su_max 0.001
_refine_ls_shift/su_mean 0.000
_refine_ls_structure_factor_coef Fsqd
_refine_ls_weighting_details
;
 w=1/[\s^2^(Fo^2^)+(0.0760P)^2^+25.6487P]
 where P=(Fo^2^+2Fc^2^)/3
;
_refine_ls_weighting_scheme calc
_refine_ls_wR_factor_gt 0.1375
_refine_ls_wR_factor_ref 0.1606
_reflns_Friedel_coverage 0.921
_reflns_Friedel_fraction_full 0.979
_reflns_Friedel_fraction_max 0.997
_reflns_number_gt 4660
_reflns_number_total 6166
_reflns_threshold_expression 'I > 2\s(I)'
_cod_data_source_file om6b00282_si_002.cif
_cod_data_source_block 11
_cod_original_cell_volume 6947(4)
_cod_database_code 4088664
_shelxl_version_number 2013-2
_shelx_space_group_comment
;
The symmetry employed for this shelxl refinement is uniquely defined
by the following loop, which should always be used as a source of
symmetry information in preference to the above space-group names.
They are only intended as comments.
;
_shelx_estimated_absorpt_t_max 0.800
_shelx_estimated_absorpt_t_min 0.697
_olex2_refinement_description
;
1. Fixed Uiso
 At 1.2 times of:
  All C(H) groups, All C(H,H) groups
 At 1.5 times of:
  All C(H,H,H) groups
2.a Ternary CH refined with riding coordinates:
 C2(H2), C1(H1), C4(H4)
2.b Secondary CH2 refined with riding coordinates:
 C23(H23A,H23B), C21(H21A,H21B), C25(H25A,H25B), C34(H34A,H34B), C35(H35A,
 H35B), C36(H36A,H36B), C37(H37A,H37B)
2.c Aromatic/amide H refined with riding coordinates:
 C11(H11), C12(H12), C13(H13), C14(H14), C15(H15), C16(H16), C17(H17),
 C18(H18), C5(H5), C27(H27), C28(H28), C29(H29), C30(H30)
2.d Idealised Me refined as rotating group:
 C20(H20A,H20B,H20C), C19(H19A,H19B,H19C), C33(H33A,H33B,H33C), C32(H32A,H32B,
 H32C), C24(H24A,H24B,H24C), C22(H22A,H22B,H22C)
;
_olex2_submission_special_instructions 'No special instructions were received'

loop_
_space_group_symop_operation_xyz
'x, y, z'
'y, -x, -z'
'-y, x, -z'
'-x, -y, z'
'x+1/2, y+1/2, z+1/2'
'y+1/2, -x+1/2, -z+1/2'
'-y+1/2, x+1/2, -z+1/2'
'-x+1/2, -y+1/2, z+1/2'

loop_
_atom_site_label
_atom_site_type_symbol
_atom_site_fract_x
_atom_site_fract_y
_atom_site_fract_z
_atom_site_U_iso_or_equiv
_atom_site_adp_type
_atom_site_occupancy
_atom_site_site_symmetry_order
_atom_site_calc_flag
_atom_site_refinement_flags_posn
La1 La 0.29414(3) 0.12404(3) 0.00469(4) 0.0470(2) Uani 1 1 d .
N1 N 0.3236(7) 0.3360(6) -0.0662(8) 0.069(4) Uani 1 1 d .
N2 N 0.3405(6) 0.1015(6) 0.1734(7) 0.056(3) Uani 1 1 d .
O1 O 0.2199(5) 0.1918(5) 0.0923(6) 0.053(2) Uani 1 1 d .
Si1 Si 0.2481(2) 0.05862(19) -0.1854(2) 0.0536(10) Uani 1 1 d .
B1 B 0.3058(9) 0.2712(9) -0.0891(9) 0.057(4) Uani 1 1 d .
C6 C 0.2567(7) 0.0188(7) -0.0828(8) 0.056(3) Uani 1 1 d .
C7 C 0.2076(7) 0.0162(5) -0.0204(7) 0.048(3) Uani 1 1 d .
C11 C 0.1434(7) 0.0361(6) -0.0147(9) 0.059(4) Uani 1 1 d .
H11 H 0.1235 0.0579 -0.0592 0.070 Uiso 1 1 calc R
C12 C 0.1083(8) 0.0246(8) 0.0549(9) 0.062(4) Uani 1 1 d .
H12 H 0.0636 0.0362 0.0563 0.075 Uiso 1 1 calc R
C13 C 0.1357(8) -0.0031(7) 0.1226(9) 0.063(4) Uani 1 1 d .
H13 H 0.1107 -0.0092 0.1705 0.076 Uiso 1 1 calc R
C14 C 0.1991(8) -0.0218(7) 0.1202(9) 0.060(4) Uani 1 1 d .
H14 H 0.2185 -0.0405 0.1671 0.072 Uiso 1 1 calc R
C8 C 0.2364(8) -0.0137(6) 0.0492(7) 0.053(4) Uani 1 1 d .
C9 C 0.3026(7) -0.0324(8) 0.0304(8) 0.056(4) Uani 1 1 d .
C15 C 0.3496(7) -0.0657(8) 0.0735(8) 0.056(4) Uani 1 1 d .
H15 H 0.3407 -0.0807 0.1270 0.068 Uiso 1 1 calc R
C16 C 0.4081(9) -0.0770(9) 0.0394(10) 0.068(5) Uani 1 1 d .
H16 H 0.4410 -0.0991 0.0693 0.082 Uiso 1 1 calc R
C17 C 0.4201(10) -0.0567(9) -0.0384(9) 0.070(5) Uani 1 1 d .
H17 H 0.4617 -0.0657 -0.0609 0.083 Uiso 1 1 calc R
C18 C 0.3773(8) -0.0252(8) -0.0845(9) 0.063(4) Uani 1 1 d .
H18 H 0.3885 -0.0112 -0.1378 0.076 Uiso 1 1 calc R
C10 C 0.3135(8) -0.0128(7) -0.0515(8) 0.054(4) Uani 1 1 d .
C20 C 0.1641(8) 0.0497(8) -0.2258(9) 0.069(4) Uani 1 1 d .
H20A H 0.1508 0.0040 -0.2225 0.103 Uiso 1 1 calc GR
H20B H 0.1631 0.0639 -0.2827 0.103 Uiso 1 1 calc GR
H20C H 0.1343 0.0765 -0.1937 0.103 Uiso 1 1 calc GR
C19 C 0.3042(8) 0.0251(7) -0.2632(8) 0.063(4) Uani 1 1 d .
H19A H 0.3477 0.0436 -0.2554 0.095 Uiso 1 1 calc GR
H19B H 0.2882 0.0364 -0.3175 0.095 Uiso 1 1 calc GR
H19C H 0.3063 -0.0223 -0.2577 0.095 Uiso 1 1 calc GR
C3 C 0.2679(7) 0.1432(6) -0.1585(7) 0.048(3) Uani 1 1 d .
C2 C 0.3339(9) 0.1635(8) -0.1527(9) 0.067(4) Uani 1 1 d .
H2 H 0.3671 0.1359 -0.1807 0.081 Uiso 1 1 calc R
C1 C 0.3550(8) 0.2180(8) -0.1173(9) 0.060(4) Uani 1 1 d .
H1 H 0.4027 0.2271 -0.1148 0.072 Uiso 1 1 calc R
C5 C 0.2360(9) 0.2451(8) -0.0897(8) 0.059(4) Uani 1 1 d .
H5 H 0.2024 0.2696 -0.0646 0.071 Uiso 1 1 calc R
C4 C 0.2217(8) 0.1871(7) -0.1257(8) 0.049(3) Uani 1 1 d .
H4 H 0.1747 0.1756 -0.1316 0.059 Uiso 1 1 calc R
C23 C 0.2774(10) 0.3853(8) -0.0436(9) 0.072(5) Uani 1 1 d .
H23A H 0.2335 0.3656 -0.0417 0.087 Uiso 1 1 calc R
H23B H 0.2770 0.4194 -0.0860 0.087 Uiso 1 1 calc R
C21 C 0.3882(10) 0.3610(10) -0.0776(12) 0.089(6) Uani 1 1 d .
H21A H 0.4187 0.3240 -0.0830 0.107 Uiso 1 1 calc R
H21B H 0.4009 0.3858 -0.0285 0.107 Uiso 1 1 calc R
C25 C 0.4151(7) 0.1176(9) 0.0306(10) 0.073(5) Uani 1 1 d .
H25A H 0.4291 0.0756 0.0542 0.088 Uiso 1 1 calc R
H25B H 0.4418 0.1288 -0.0175 0.088 Uiso 1 1 calc R
C26 C 0.4108(7) 0.1690(8) 0.0890(9) 0.057(4) Uani 1 1 d .
C27 C 0.4380(8) 0.2306(11) 0.0711(12) 0.083(5) Uani 1 1 d .
H27 H 0.4633 0.2359 0.0232 0.100 Uiso 1 1 calc R
C28 C 0.4286(11) 0.2830(11) 0.1221(14) 0.106(8) Uani 1 1 d .
H28 H 0.4466 0.3242 0.1088 0.127 Uiso 1 1 calc R
C29 C 0.3929(10) 0.2755(8) 0.1923(11) 0.081(5) Uani 1 1 d .
H29 H 0.3877 0.3110 0.2287 0.098 Uiso 1 1 calc R
C30 C 0.3649(9) 0.2163(8) 0.2096(8) 0.068(4) Uani 1 1 d .
H30 H 0.3396 0.2126 0.2577 0.082 Uiso 1 1 calc R
C31 C 0.3716(8) 0.1625(8) 0.1611(8) 0.058(4) Uani 1 1 d .
C33 C 0.2869(9) 0.1046(10) 0.2326(9) 0.083(5) Uani 1 1 d .
H33A H 0.2593 0.1422 0.2204 0.124 Uiso 1 1 calc GR
H33B H 0.3048 0.1091 0.2876 0.124 Uiso 1 1 calc GR
H33C H 0.2610 0.0647 0.2293 0.124 Uiso 1 1 calc GR
C32 C 0.3863(10) 0.0529(9) 0.2040(11) 0.085(6) Uani 1 1 d .
H32A H 0.3663 0.0097 0.2013 0.128 Uiso 1 1 calc GR
H32B H 0.3975 0.0630 0.2605 0.128 Uiso 1 1 calc GR
H32C H 0.4258 0.0535 0.1707 0.128 Uiso 1 1 calc GR
C34 C 0.2316(9) 0.2592(8) 0.1111(11) 0.067(5) Uani 1 1 d .
H34A H 0.2527 0.2809 0.0643 0.080 Uiso 1 1 calc R
H34B H 0.2611 0.2625 0.1585 0.080 Uiso 1 1 calc R
C35 C 0.1707(9) 0.2907(9) 0.1293(14) 0.084(5) Uani 1 1 d .
H35A H 0.1493 0.3076 0.0797 0.101 Uiso 1 1 calc R
H35B H 0.1761 0.3265 0.1691 0.101 Uiso 1 1 calc R
C36 C 0.1331(9) 0.2316(11) 0.1665(13) 0.096(7) Uani 1 1 d .
H36A H 0.1464 0.2233 0.2234 0.115 Uiso 1 1 calc R
H36B H 0.0855 0.2384 0.1643 0.115 Uiso 1 1 calc R
C37 C 0.1542(7) 0.1773(8) 0.1108(9) 0.057(3) Uani 1 1 d .
H37A H 0.1506 0.1346 0.1384 0.068 Uiso 1 1 calc R
H37B H 0.1274 0.1765 0.0608 0.068 Uiso 1 1 calc R
C24 C 0.2917(16) 0.4169(9) 0.0385(11) 0.120(10) Uani 1 1 d .
H24A H 0.3302 0.4447 0.0337 0.180 Uiso 1 1 calc GR
H24B H 0.2996 0.3830 0.0792 0.180 Uiso 1 1 calc GR
H24C H 0.2543 0.4433 0.0552 0.180 Uiso 1 1 calc GR
C22 C 0.3954(13) 0.4037(12) -0.1496(16) 0.130(10) Uani 1 1 d .
H22A H 0.3941 0.3772 -0.1992 0.194 Uiso 1 1 calc GR
H22B H 0.4370 0.4268 -0.1466 0.194 Uiso 1 1 calc GR
H22C H 0.3597 0.4353 -0.1507 0.194 Uiso 1 1 calc GR

loop_
_atom_site_aniso_label
_atom_site_aniso_U_11
_atom_site_aniso_U_22
_atom_site_aniso_U_33
_atom_site_aniso_U_23
_atom_site_aniso_U_13
_atom_site_aniso_U_12
La1 0.0457(4) 0.0564(4) 0.0389(3) -0.0083(4) -0.0016(4) 0.0098(3)
N1 0.094(10) 0.057(7) 0.056(7) -0.001(6) 0.005(7) -0.008(7)
N2 0.060(7) 0.066(8) 0.040(6) -0.010(6) -0.004(5) -0.007(6)
O1 0.058(6) 0.052(6) 0.048(5) -0.006(5) 0.006(5) 0.007(5)
Si1 0.083(3) 0.050(2) 0.0274(17) -0.0027(16) -0.0081(17) 0.015(2)
B1 0.075(11) 0.065(10) 0.030(7) 0.001(7) -0.003(7) 0.004(9)
C6 0.063(9) 0.067(9) 0.038(7) -0.004(6) -0.003(6) 0.017(7)
C7 0.082(9) 0.026(5) 0.037(7) -0.002(5) -0.014(6) -0.001(6)
C11 0.073(9) 0.055(7) 0.048(9) 0.004(7) -0.011(7) 0.003(6)
C12 0.057(9) 0.066(9) 0.063(9) 0.015(8) -0.003(7) -0.014(7)
C13 0.071(10) 0.068(9) 0.050(8) 0.007(7) 0.006(8) -0.014(8)
C14 0.072(10) 0.063(9) 0.045(8) 0.014(7) -0.003(7) -0.003(8)
C8 0.091(11) 0.042(7) 0.027(6) 0.001(5) -0.018(6) -0.013(7)
C9 0.060(9) 0.068(9) 0.040(7) 0.003(6) -0.003(6) 0.010(7)
C15 0.060(9) 0.071(9) 0.038(7) 0.005(7) -0.011(6) 0.002(7)
C16 0.079(12) 0.074(11) 0.053(9) 0.001(8) -0.016(8) 0.022(9)
C17 0.085(12) 0.079(12) 0.045(8) 0.000(7) 0.002(8) 0.045(10)
C18 0.086(11) 0.071(10) 0.033(7) -0.016(7) 0.018(7) 0.017(9)
C10 0.066(9) 0.056(9) 0.042(7) -0.010(6) -0.005(6) 0.022(7)
C20 0.104(13) 0.058(9) 0.045(8) 0.007(7) -0.016(8) 0.001(8)
C19 0.101(12) 0.058(8) 0.031(7) -0.002(6) -0.003(7) 0.006(8)
C3 0.061(9) 0.051(8) 0.030(6) 0.004(6) -0.009(6) 0.010(6)
C2 0.085(12) 0.066(10) 0.051(8) -0.013(7) 0.017(8) 0.014(9)
C1 0.064(9) 0.076(10) 0.041(7) -0.009(7) 0.002(6) -0.017(8)
C5 0.091(12) 0.054(9) 0.034(6) -0.015(6) 0.000(7) 0.019(8)
C4 0.065(9) 0.050(8) 0.032(7) 0.003(6) -0.003(6) 0.006(7)
C23 0.116(14) 0.058(9) 0.042(8) -0.008(7) 0.003(8) 0.001(10)
C21 0.110(15) 0.085(13) 0.072(11) -0.001(10) 0.017(11) -0.035(11)
C25 0.060(9) 0.104(13) 0.056(9) -0.009(8) -0.002(7) 0.031(9)
C26 0.041(7) 0.077(10) 0.053(8) -0.010(7) -0.008(6) 0.001(7)
C27 0.057(10) 0.123(16) 0.071(11) 0.005(12) -0.011(9) -0.018(10)
C28 0.128(18) 0.112(17) 0.078(14) 0.005(12) -0.054(13) -0.059(15)
C29 0.121(15) 0.061(10) 0.061(11) -0.013(8) -0.045(11) 0.010(10)
C30 0.102(12) 0.073(10) 0.029(7) -0.015(7) -0.016(7) 0.023(9)
C31 0.063(9) 0.071(10) 0.039(7) -0.005(7) -0.012(6) 0.012(8)
C33 0.092(13) 0.117(14) 0.040(7) 0.008(8) -0.028(9) -0.003(11)
C32 0.111(14) 0.083(12) 0.061(10) -0.019(9) -0.042(10) 0.009(11)
C34 0.079(11) 0.051(9) 0.071(10) 0.010(8) 0.020(9) 0.002(8)
C35 0.075(11) 0.087(13) 0.090(13) -0.021(10) 0.010(10) 0.006(10)
C36 0.056(10) 0.142(18) 0.090(14) -0.059(13) 0.015(9) -0.006(11)
C37 0.051(8) 0.075(10) 0.044(7) -0.001(7) 0.004(6) -0.014(7)
C24 0.24(3) 0.067(12) 0.049(10) -0.009(9) -0.012(14) -0.010(16)
C22 0.16(2) 0.115(17) 0.113(19) 0.010(14) 0.097(18) -0.008(16)

loop_
_atom_type_symbol
_atom_type_description
_atom_type_scat_dispersion_real
_atom_type_scat_dispersion_imag
_atom_type_scat_source
C C 0.0033 0.0016 'International Tables Vol C Tables 4.2.6.8 and 6.1.1.4'
H H 0.0000 0.0000 'International Tables Vol C Tables 4.2.6.8 and 6.1.1.4'
B B 0.0013 0.0007 'International Tables Vol C Tables 4.2.6.8 and 6.1.1.4'
La La -0.2871 2.4523 'International Tables Vol C Tables 4.2.6.8 and 6.1.1.4'
N N 0.0061 0.0033 'International Tables Vol C Tables 4.2.6.8 and 6.1.1.4'
O O 0.0106 0.0060 'International Tables Vol C Tables 4.2.6.8 and 6.1.1.4'
Si Si 0.0817 0.0704 'International Tables Vol C Tables 4.2.6.8 and 6.1.1.4'

loop_
_geom_angle_atom_site_label_1
_geom_angle_atom_site_label_2
_geom_angle_atom_site_label_3
_geom_angle
N2 La1 C10 95.7(4)
N2 La1 C1 125.5(4)
N2 La1 C31 26.8(4)
O1 La1 N2 75.3(3)
O1 La1 C6 125.0(4)
O1 La1 C7 97.7(4)
O1 La1 C10 141.1(4)
O1 La1 C3 111.0(4)
O1 La1 C2 122.6(4)
O1 La1 C1 105.9(4)
O1 La1 C4 82.2(4)
O1 La1 C25 121.9(4)
O1 La1 C26 92.9(4)
O1 La1 C31 72.4(4)
C6 La1 N2 117.5(4)
C6 La1 C7 29.7(4)
C6 La1 C10 28.6(4)
C6 La1 C3 62.8(4)
C6 La1 C2 79.9(5)
C6 La1 C1 105.8(4)
C6 La1 C4 79.6(4)
C6 La1 C26 137.6(4)
C6 La1 C31 141.6(4)
C7 La1 N2 102.3(3)
C7 La1 C10 46.5(4)
C7 La1 C1 130.4(4)
C7 La1 C4 85.5(4)
C7 La1 C26 145.2(4)
C7 La1 C31 129.0(4)
C10 La1 C1 109.8(4)
C10 La1 C31 115.1(4)
C3 La1 N2 172.4(4)
C3 La1 C7 81.4(4)
C3 La1 C10 82.0(4)
C3 La1 C2 29.4(5)
C3 La1 C1 49.6(4)
C3 La1 C4 28.7(4)
C3 La1 C26 125.1(4)
C3 La1 C31 149.5(4)
C2 La1 N2 143.7(4)
C2 La1 C7 105.6(4)
C2 La1 C10 87.1(4)
C2 La1 C1 25.9(4)
C2 La1 C4 49.3(5)
C2 La1 C26 96.1(5)
C2 La1 C31 122.2(5)
C1 La1 C31 99.9(4)
C4 La1 N2 157.0(4)
C4 La1 C10 105.0(4)
C4 La1 C1 56.3(4)
C4 La1 C26 128.9(4)
C4 La1 C31 138.8(4)
C25 La1 N2 61.2(4)
C25 La1 C6 109.1(5)
C25 La1 C7 126.4(5)
C25 La1 C10 82.6(5)
C25 La1 C3 111.3(5)
C25 La1 C2 83.4(5)
C25 La1 C1 75.0(5)
C25 La1 C4 130.6(5)
C25 La1 C26 29.4(5)
C25 La1 C31 51.2(4)
C26 La1 N2 48.9(4)
C26 La1 C10 109.6(4)
C26 La1 C1 77.0(4)
C26 La1 C31 27.3(4)
B1 N1 C23 123.7(14)
B1 N1 C21 122.3(15)
C21 N1 C23 113.1(14)
C31 N2 La1 82.7(8)
C31 N2 C33 113.1(13)
C31 N2 C32 111.2(12)
C33 N2 La1 111.8(8)
C32 N2 La1 129.4(9)
C32 N2 C33 106.5(13)
C34 O1 La1 123.7(9)
C37 O1 La1 125.7(8)
C37 O1 C34 108.4(12)
C6 Si1 La1 49.3(5)
C20 Si1 La1 127.1(5)
C20 Si1 C6 111.4(7)
C19 Si1 La1 125.8(5)
C19 Si1 C6 113.4(6)
C19 Si1 C20 107.1(7)
C3 Si1 La1 50.9(4)
C3 Si1 C6 100.1(6)
C3 Si1 C20 112.6(7)
C3 Si1 C19 112.2(7)
N1 B1 C1 124.3(15)
N1 B1 C5 124.5(14)
C5 B1 C1 111.1(13)
Si1 C6 La1 98.9(6)
C7 C6 La1 81.3(7)
C7 C6 Si1 126.0(10)
C10 C6 La1 86.6(9)
C10 C6 Si1 126.6(11)
C10 C6 C7 107.4(12)
C6 C7 La1 68.9(8)
C11 C7 La1 110.6(8)
C11 C7 C6 134.8(12)
C11 C7 C8 117.9(13)
C8 C7 La1 87.8(8)
C8 C7 C6 107.3(12)
C7 C11 H11 119.8
C12 C11 C7 120.3(13)
C12 C11 H11 119.8
C11 C12 H12 118.9
C13 C12 C11 122.2(15)
C13 C12 H12 118.9
C12 C13 H13 120.4
C14 C13 C12 119.2(15)
C14 C13 H13 120.4
C13 C14 H14 119.6
C13 C14 C8 120.8(14)
C8 C14 H14 119.6
C7 C8 C9 109.4(12)
C14 C8 C7 119.4(14)
C14 C8 C9 131.1(13)
C15 C9 C8 132.9(13)
C15 C9 C10 121.1(15)
C10 C9 C8 106.0(13)
C9 C15 H15 120.1
C16 C15 C9 119.8(14)
C16 C15 H15 120.1
C15 C16 H16 120.1
C15 C16 C17 119.8(18)
C17 C16 H16 120.1
C16 C17 H17 117.8
C18 C17 C16 124.3(19)
C18 C17 H17 117.8
C17 C18 H18 120.9
C17 C18 C10 118.1(14)
C10 C18 H18 120.9
C6 C10 La1 64.8(8)
C6 C10 C18 133.3(14)
C9 C10 La1 87.2(9)
C9 C10 C6 109.9(14)
C9 C10 C18 116.7(14)
C18 C10 La1 113.8(11)
Si1 C20 H20A 109.5
Si1 C20 H20B 109.5
Si1 C20 H20C 109.5
H20A C20 H20B 109.5
H20A C20 H20C 109.5
H20B C20 H20C 109.5
Si1 C19 H19A 109.5
Si1 C19 H19B 109.5
Si1 C19 H19C 109.5
H19A C19 H19B 109.5
H19A C19 H19C 109.5
H19B C19 H19C 109.5
Si1 C3 La1 98.1(5)
C2 C3 La1 77.9(8)
C2 C3 Si1 120.3(10)
C4 C3 La1 81.5(7)
C4 C3 Si1 123.0(11)
C4 C3 C2 115.3(13)
La1 C2 H2 117.0
C3 C2 La1 72.7(8)
C3 C2 H2 117.0
C1 C2 La1 86.3(9)
C1 C2 C3 125.8(15)
C1 C2 H2 117.0
La1 C1 H1 119.6
B1 C1 La1 89.0(8)
B1 C1 H1 119.6
C2 C1 La1 67.8(9)
C2 C1 B1 120.4(15)
C2 C1 H1 119.6
B1 C5 H5 119.6
C4 C5 B1 120.8(15)
C4 C5 H5 119.6
La1 C4 H4 117.4
C3 C4 La1 69.8(7)
C3 C4 H4 117.4
C5 C4 La1 87.6(9)
C5 C4 C3 125.2(15)
C5 C4 H4 117.4
N1 C23 H23A 108.8
N1 C23 H23B 108.8
N1 C23 C24 113.7(18)
H23A C23 H23B 107.7
C24 C23 H23A 108.8
C24 C23 H23B 108.8
N1 C21 H21A 108.7
N1 C21 H21B 108.7
N1 C21 C22 114(2)
H21A C21 H21B 107.6
C22 C21 H21A 108.7
C22 C21 H21B 108.7
La1 C25 H25A 113.5
La1 C25 H25B 113.5
H25A C25 H25B 110.8
C26 C25 La1 90.8(9)
C26 C25 H25A 113.5
C26 C25 H25B 113.5
C25 C26 La1 59.9(8)
C25 C26 C31 121.3(15)
C27 C26 La1 120.7(11)
C27 C26 C25 119.8(16)
C27 C26 C31 118.4(15)
C31 C26 La1 84.4(8)
C26 C27 H27 119.4
C28 C27 C26 121.1(19)
C28 C27 H27 119.4
C27 C28 H28 120.1
C29 C28 C27 119.8(19)
C29 C28 H28 120.1
C28 C29 H29 120.1
C28 C29 C30 119.7(17)
C30 C29 H29 120.1
C29 C30 H30 118.3
C31 C30 C29 123.5(16)
C31 C30 H30 118.3
N2 C31 La1 70.4(7)
N2 C31 C26 116.7(13)
C26 C31 La1 68.3(7)
C30 C31 La1 129.2(10)
C30 C31 N2 125.8(15)
C30 C31 C26 117.4(15)
N2 C33 H33A 109.5
N2 C33 H33B 109.5
N2 C33 H33C 109.5
H33A C33 H33B 109.5
H33A C33 H33C 109.5
H33B C33 H33C 109.5
N2 C32 H32A 109.5
N2 C32 H32B 109.5
N2 C32 H32C 109.5
H32A C32 H32B 109.5
H32A C32 H32C 109.5
H32B C32 H32C 109.5
O1 C34 H34A 109.8
O1 C34 H34B 109.8
O1 C34 C35 109.4(14)
H34A C34 H34B 108.2
C35 C34 H34A 109.8
C35 C34 H34B 109.8
C34 C35 H35A 111.9
C34 C35 H35B 111.9
C34 C35 C36 99.2(14)
H35A C35 H35B 109.6
C36 C35 H35A 111.9
C36 C35 H35B 111.9
C35 C36 H36A 111.5
C35 C36 H36B 111.5
H36A C36 H36B 109.3
C37 C36 C35 101.3(14)
C37 C36 H36A 111.5
C37 C36 H36B 111.5
O1 C37 C36 104.4(12)
O1 C37 H37A 110.9
O1 C37 H37B 110.9
C36 C37 H37A 110.9
C36 C37 H37B 110.9
H37A C37 H37B 108.9
C23 C24 H24A 109.5
C23 C24 H24B 109.5
C23 C24 H24C 109.5
H24A C24 H24B 109.5
H24A C24 H24C 109.5
H24B C24 H24C 109.5
C21 C22 H22A 109.5
C21 C22 H22B 109.5
C21 C22 H22C 109.5
H22A C22 H22B 109.5
H22A C22 H22C 109.5
H22B C22 H22C 109.5

loop_
_geom_bond_atom_site_label_1
_geom_bond_atom_site_label_2
_geom_bond_distance
La1 N2 2.970(12)
La1 O1 2.519(9)
La1 C6 2.710(15)
La1 C7 2.871(12)
La1 C10 2.988(14)
La1 C3 2.766(11)
La1 C2 2.832(15)
La1 C1 3.052(15)
La1 C4 2.915(13)
La1 C25 2.526(15)
La1 C26 2.919(13)
La1 C31 3.126(14)
N1 B1 1.43(2)
N1 C23 1.44(2)
N1 C21 1.44(2)
N2 C31 1.42(2)
N2 C33 1.47(2)
N2 C32 1.46(2)
O1 C34 1.439(19)
O1 C37 1.416(16)
Si1 C6 1.883(15)
Si1 C20 1.859(17)
Si1 C19 1.855(15)
Si1 C3 1.840(14)
B1 C1 1.56(2)
B1 C5 1.53(3)
C6 C7 1.440(19)
C6 C10 1.43(2)
C7 C11 1.39(2)
C7 C8 1.426(16)
C11 H11 0.9500
C11 C12 1.37(2)
C12 H12 0.9500
C12 C13 1.37(2)
C13 H13 0.9500
C13 C14 1.36(2)
C14 H14 0.9500
C14 C8 1.41(2)
C8 C9 1.45(2)
C9 C15 1.38(2)
C9 C10 1.423(19)
C15 H15 0.9500
C15 C16 1.35(2)
C16 H16 0.9500
C16 C17 1.37(2)
C17 H17 0.9500
C17 C18 1.33(2)
C18 H18 0.9500
C18 C10 1.44(2)
C20 H20A 0.9800
C20 H20B 0.9800
C20 H20C 0.9800
C19 H19A 0.9800
C19 H19B 0.9800
C19 H19C 0.9800
C3 C2 1.42(2)
C3 C4 1.417(19)
C2 H2 1.0000
C2 C1 1.34(2)
C1 H1 1.0000
C5 H5 0.9500
C5 C4 1.36(2)
C4 H4 1.0000
C23 H23A 0.9900
C23 H23B 0.9900
C23 C24 1.53(2)
C21 H21A 0.9900
C21 H21B 0.9900
C21 C22 1.48(3)
C25 H25A 0.9900
C25 H25B 0.9900
C25 C26 1.43(2)
C26 C27 1.41(3)
C26 C31 1.44(2)
C27 H27 0.9500
C27 C28 1.38(3)
C28 H28 0.9500
C28 C29 1.38(3)
C29 H29 0.9500
C29 C30 1.38(2)
C30 H30 0.9500
C30 C31 1.37(2)
C33 H33A 0.9800
C33 H33B 0.9800
C33 H33C 0.9800
C32 H32A 0.9800
C32 H32B 0.9800
C32 H32C 0.9800
C34 H34A 0.9900
C34 H34B 0.9900
C34 C35 1.44(2)
C35 H35A 0.9900
C35 H35B 0.9900
C35 C36 1.56(3)
C36 H36A 0.9900
C36 H36B 0.9900
C36 C37 1.51(2)
C37 H37A 0.9900
C37 H37B 0.9900
C24 H24A 0.9800
C24 H24B 0.9800
C24 H24C 0.9800
C22 H22A 0.9800
C22 H22B 0.9800
C22 H22C 0.9800

loop_
_geom_torsion_atom_site_label_1
_geom_torsion_atom_site_label_2
_geom_torsion_atom_site_label_3
_geom_torsion_atom_site_label_4
_geom_torsion
La1 N2 C31 C26 -51.8(11)
La1 N2 C31 C30 124.8(14)
La1 O1 C34 C35 154.7(12)
La1 O1 C37 C36 178.4(11)
La1 Si1 C6 C7 85.7(12)
La1 Si1 C6 C10 -92.4(15)
La1 Si1 C3 C2 80.7(11)
La1 Si1 C3 C4 -85.1(10)
La1 C6 C7 C11 98.6(15)
La1 C6 C7 C8 -80.6(9)
La1 C6 C10 C9 76.9(12)
La1 C6 C10 C18 -99.8(18)
La1 C7 C11 C12 -101.5(13)
La1 C7 C8 C14 112.2(12)
La1 C7 C8 C9 -69.3(10)
La1 C3 C2 C1 -72.0(16)
La1 C3 C4 C5 71.7(13)
La1 C2 C1 B1 -74.8(13)
La1 C25 C26 C27 -110.4(13)
La1 C25 C26 C31 61.0(14)
La1 C26 C27 C28 102.2(18)
La1 C26 C31 N2 52.9(11)
La1 C26 C31 C30 -124.1(12)
N1 B1 C1 La1 130.0(13)
N1 B1 C1 C2 -166.6(15)
N1 B1 C5 C4 168.2(14)
O1 C34 C35 C36 30.9(18)
Si1 C6 C7 La1 -94.8(11)
Si1 C6 C7 C11 4(2)
Si1 C6 C7 C8 -175.3(10)
Si1 C6 C10 La1 98.6(13)
Si1 C6 C10 C9 175.5(12)
Si1 C6 C10 C18 -1(3)
Si1 C3 C2 La1 -92.4(8)
Si1 C3 C2 C1 -164.4(13)
Si1 C3 C4 La1 94.2(8)
Si1 C3 C4 C5 165.8(11)
B1 N1 C23 C24 126.6(17)
B1 N1 C21 C22 101(2)
B1 C5 C4 La1 69.1(13)
B1 C5 C4 C3 6(2)
C6 Si1 C3 La1 1.8(7)
C6 Si1 C3 C2 82.5(12)
C6 Si1 C3 C4 -83.3(11)
C6 C7 C11 C12 178.2(15)
C6 C7 C8 C14 179.3(12)
C6 C7 C8 C9 -2.2(15)
C7 C6 C10 La1 -79.8(9)
C7 C6 C10 C9 -2.9(18)
C7 C6 C10 C18 -179.6(16)
C7 C11 C12 C13 4(2)
C7 C8 C9 C15 -175.5(17)
C7 C8 C9 C10 0.4(16)
C11 C7 C8 C14 0.0(18)
C11 C7 C8 C9 178.5(12)
C11 C12 C13 C14 -2(2)
C12 C13 C14 C8 -1(2)
C13 C14 C8 C7 2(2)
C13 C14 C8 C9 -176.4(15)
C14 C8 C9 C15 3(3)
C14 C8 C9 C10 178.7(15)
C8 C7 C11 C12 -2.7(19)
C8 C9 C15 C16 179.1(17)
C8 C9 C10 La1 63.5(11)
C8 C9 C10 C6 1.5(18)
C8 C9 C10 C18 178.9(13)
C9 C15 C16 C17 -1(3)
C15 C9 C10 La1 -120.0(15)
C15 C9 C10 C6 178.1(15)
C15 C9 C10 C18 -5(2)
C15 C16 C17 C18 0(3)
C16 C17 C18 C10 -2(3)
C17 C18 C10 La1 102.9(16)
C17 C18 C10 C6 -180.0(18)
C17 C18 C10 C9 3(2)
C10 C6 C7 La1 83.6(11)
C10 C6 C7 C11 -177.8(14)
C10 C6 C7 C8 3.1(16)
C10 C9 C15 C16 4(3)
C20 Si1 C6 La1 -121.2(7)
C20 Si1 C6 C7 -35.4(15)
C20 Si1 C6 C10 146.5(14)
C20 Si1 C3 La1 120.2(6)
C20 Si1 C3 C2 -159.1(11)
C20 Si1 C3 C4 35.2(12)
C19 Si1 C6 La1 117.9(7)
C19 Si1 C6 C7 -156.3(12)
C19 Si1 C6 C10 25.6(16)
C19 Si1 C3 La1 -118.8(6)
C19 Si1 C3 C2 -38.2(13)
C19 Si1 C3 C4 156.1(10)
C3 Si1 C6 La1 -1.8(7)
C3 Si1 C6 C7 83.9(13)
C3 Si1 C6 C10 -94.2(14)
C3 C2 C1 La1 65.5(14)
C3 C2 C1 B1 -9(2)
C2 C3 C4 La1 -72.2(11)
C2 C3 C4 C5 -1(2)
C1 B1 C5 C4 -11.5(19)
C5 B1 C1 La1 -50.3(11)
C5 B1 C1 C2 13(2)
C4 C3 C2 La1 74.4(10)
C4 C3 C2 C1 2(2)
C23 N1 B1 C1 177.4(14)
C23 N1 B1 C5 -2(2)
C23 N1 C21 C22 -69(2)
C21 N1 B1 C1 9(2)
C21 N1 B1 C5 -170.9(15)
C21 N1 C23 C24 -63.7(19)
C25 C26 C27 C28 172.8(16)
C25 C26 C31 La1 -49.5(12)
C25 C26 C31 N2 3(2)
C25 C26 C31 C30 -173.6(14)
C26 C27 C28 C29 1(3)
C27 C26 C31 La1 122.0(14)
C27 C26 C31 N2 174.9(13)
C27 C26 C31 C30 -2(2)
C27 C28 C29 C30 -3(3)
C28 C29 C30 C31 2(3)
C29 C30 C31 La1 -83(2)
C29 C30 C31 N2 -175.9(15)
C29 C30 C31 C26 1(2)
C31 C26 C27 C28 1(2)
C33 N2 C31 La1 -110.6(10)
C33 N2 C31 C26 -162.4(12)
C33 N2 C31 C30 14(2)
C32 N2 C31 La1 129.6(11)
C32 N2 C31 C26 77.7(16)
C32 N2 C31 C30 -105.6(17)
C34 O1 C37 C36 -18.0(17)
C34 C35 C36 C37 -40.1(18)
C35 C36 C37 O1 36.1(17)
C37 O1 C34 C35 -9.3(18)

loop_
_smtbx_masks_void_nr
_smtbx_masks_void_average_x
_smtbx_masks_void_average_y
_smtbx_masks_void_average_z
_smtbx_masks_void_volume
_smtbx_masks_void_count_electrons
1 0.000 0.000 0.500 170.0 0.0
2 0.000 0.500 0.250 68.5 0.0
3 0.500 0.500 0.000 170.0 0.0
4 0.500 0.000 0.750 68.5 0.0
